data_1536931
loop_
_publ_author_name
'Kovnir, K.A.'
'Shatruk, M.M.'
'Baitinger, M.'
'Presnyakov, I.A.'
'Reshetova, L.N.'
'Dikarev, E.V.'
'Grin', Yu.'
'Haarmann, F.'
'Baenitz, M.'
'Schnelle, W.'
'Shevelkov, A.V.'

_publ_section_title
;
 Novel compounds Sn20 Zn4 P22-nI8 (n= 1.2), Sn17 Zn7 P22 I8, and Sn17 Zn7
 P22 Br8: Synthesis, properties, and special features of their
 clathrate-like crystal structures
;
_journal_name_full 'Solid State Sciences'
_journal_page_first 957
_journal_page_last 968
_journal_volume 7
_journal_year 2005
_chemical_formula_sum 'I8 P22 Sn17.2 Zn6.8'
_chemical_name_systematic 'Sn17.2 Zn6.8 I8 P22'
_space_group_IT_number 223
_symmetry_space_group_name_Hall '-P 4n 2 3'
_symmetry_space_group_name_H-M 'P m -3 n'
_cell_angle_alpha 90
_cell_angle_beta 90
_cell_angle_gamma 90
_cell_formula_units_Z 1
_cell_length_a 10.8425
_cell_length_b 10.8425
_cell_length_c 10.8425
_cell_volume 1274.642
_citation_journal_id_ASTM SSSCFJ
_cod_data_source_file Kovnir_SSSCFJ_2005_253.cif
_cod_data_source_block I8P22Sn17.2Zn6.8
_cod_database_code 1536931

loop_
_symmetry_equiv_pos_as_xyz
x,y,z
-y+1/2,x+1/2,z+1/2
-x,-y,z
y+1/2,-x+1/2,z+1/2
x,-y,-z
y+1/2,x+1/2,-z+1/2
-x,y,-z
-y+1/2,-x+1/2,-z+1/2
z,x,y
-x+1/2,z+1/2,y+1/2
-z,-x,y
x+1/2,-z+1/2,y+1/2
z,-x,-y
x+1/2,z+1/2,-y+1/2
-z,x,-y
-x+1/2,-z+1/2,-y+1/2
y,z,x
y,-z,-x
z+1/2,y+1/2,-x+1/2
-y,z,-x
-z+1/2,-y+1/2,-x+1/2
-y,-z,x
z+1/2,-y+1/2,x+1/2
-z+1/2,y+1/2,x+1/2
-x,-y,-z
y-1/2,-x-1/2,-z-1/2
x,y,-z
-y-1/2,x-1/2,-z-1/2
-x,y,z
-y-1/2,-x-1/2,z-1/2
x,-y,z
y-1/2,x-1/2,z-1/2
-z,-x,-y
x-1/2,-z-1/2,-y-1/2
z,x,-y
-x-1/2,z-1/2,-y-1/2
-z,x,y
-x-1/2,-z-1/2,y-1/2
z,-x,y
x-1/2,z-1/2,y-1/2
-y,-z,-x
-y,z,x
-z-1/2,-y-1/2,x-1/2
y,-z,x
z-1/2,y-1/2,x-1/2
y,z,-x
-z-1/2,y-1/2,-x-1/2
z-1/2,-y-1/2,-x-1/2

loop_
_atom_site_label
_atom_site_type_symbol
_atom_site_fract_x
_atom_site_fract_y
_atom_site_fract_z
_atom_site_occupancy
_atom_site_U_iso_or_equiv
P2 P 0.19171 0.19171 0.19171 1 0.0
I2 I 0.5 0 0.25 1 0.0
P1 P 0.25 0 0.5 1 0.0
Sn2 Sn 0.1012 0 0.3174 0.283 0.0
Zn1 Zn 0.1456 0 0.3025 0.284 0.0
Sn1 Sn 0.1279 0 0.3089 0.433 0.0
I1 I 0 0 0 1 0.0
